data_7118149
loop_
_publ_author_name
'Aurora Lopez'
'Alejandro Parra'
'Carlos Jarava-Barrera'
'Mariola Tortosa'

_publ_section_title
;
 Copper-catalyzed silylation of p-quinone methides: new entry to
 dibenzylic silanes
;
_journal_name_full Chem.Commun.
_journal_page_first 17684
_journal_paper_doi 10.1039/C5cc06653K
_journal_volume 51
_journal_year 2015
_chemical_formula_sum 'C29 H36 Br O Si'
_chemical_formula_weight 508.58
_chemical_name_common ALG-4-9
_space_group_crystal_system triclinic
_space_group_IT_number 2
_space_group_name_Hall '-P 1'
_space_group_name_H-M_alt 'P -1'
_symmetry_space_group_name_Hall '-P 1'
_symmetry_space_group_name_H-M 'P -1'
_atom_sites_solution_hydrogens geom
_atom_sites_solution_primary direct
_atom_sites_solution_secondary difmap
_audit_update_record
;
2015-07-23 deposited with the CCDC.
2015-10-12 downloaded from the CCDC.
;
_cell_angle_alpha 98.4470(10)
_cell_angle_beta 95.2440(10)
_cell_angle_gamma 94.6910(10)
_cell_formula_units_Z 4
_cell_length_a 9.5769(3)
_cell_length_b 15.5585(5)
_cell_length_c 18.7701(6)
_cell_measurement_reflns_used 9838
_cell_measurement_temperature 296.(2)
_cell_measurement_theta_max 21.0281
_cell_measurement_theta_min 2.3073
_cell_volume 2741.97(15)
_computing_cell_refinement 'SAINT V7.68A (Bruker AXS, 2009)'
_computing_data_collection 'Bruker Instrument Service v2010.9.0.0'
_computing_data_reduction 'SAINT V7.68A (Bruker AXS, 2009)'
_computing_structure_refinement 'SHELXL-97 (Sheldrick, 2008)'
_computing_structure_solution 'SHELXS-97 (Sheldrick, 2008)'
_diffrn_ambient_temperature 296.(2)
_diffrn_detector_area_resol_mean 8.3333
_diffrn_measured_fraction_theta_full 0.999
_diffrn_measured_fraction_theta_max 0.999
_diffrn_radiation_wavelength 0.71073
_diffrn_reflns_av_R_equivalents 0.0725
_diffrn_reflns_av_sigmaI/netI 0.0544
_diffrn_reflns_limit_h_max 11
_diffrn_reflns_limit_h_min -11
_diffrn_reflns_limit_k_max 18
_diffrn_reflns_limit_k_min -18
_diffrn_reflns_limit_l_max 22
_diffrn_reflns_limit_l_min -22
_diffrn_reflns_number 87080
_diffrn_reflns_theta_full 25.35
_diffrn_reflns_theta_max 25.35
_diffrn_reflns_theta_min 1.33
_exptl_absorpt_coefficient_mu 1.561
_exptl_absorpt_correction_T_max 0.86
_exptl_absorpt_correction_T_min 0.77
_exptl_absorpt_correction_type multi-scan
_exptl_absorpt_process_details sadabs
_exptl_crystal_colour 'clear colourless'
_exptl_crystal_density_diffrn 1.232
_exptl_crystal_density_method 'not measured'
_exptl_crystal_description prismatic
_exptl_crystal_F_000 1068
_exptl_crystal_size_max 0.240
_exptl_crystal_size_mid 0.210
_exptl_crystal_size_min 0.100
_refine_diff_density_max 0.543
_refine_diff_density_min -0.839
_refine_ls_extinction_method none
_refine_ls_goodness_of_fit_ref 1.052
_refine_ls_hydrogen_treatment refxyz
_refine_ls_matrix_type full
_refine_ls_number_parameters 593
_refine_ls_number_reflns 10052
_refine_ls_number_restraints 0
_refine_ls_restrained_S_all 1.052
_refine_ls_R_factor_all 0.1032
_refine_ls_R_factor_gt 0.0490
_refine_ls_shift/su_max 0.000
_refine_ls_shift/su_mean 0.000
_refine_ls_structure_factor_coef Fsqd
_refine_ls_weighting_details 'calc w=1/[\s^2^(Fo^2^)+(0.0757P)^2^+0.8520P] where P=(Fo^2^+2Fc^2^)/3'
_refine_ls_weighting_scheme calc
_refine_ls_wR_factor_gt 0.1227
_refine_ls_wR_factor_ref 0.1532
_reflns_number_gt 6124
_reflns_number_total 10052
_reflns_threshold_expression >2sigma(I)
_cod_data_source_file c5cc06653k2.cif
_cod_data_source_block I
_cod_database_code 7118149

loop_
_space_group_symop_operation_xyz
'x, y, z'
'-x, -y, -z'

loop_
_atom_site_type_symbol
_atom_site_label
_atom_site_fract_x
_atom_site_fract_y
_atom_site_fract_z
_atom_site_U_iso_or_equiv
_atom_site_adp_type
_atom_site_calc_flag
_atom_site_refinement_flags
_atom_site_occupancy
_atom_site_disorder_assembly
_atom_site_disorder_group
Br Br1 0.32464(5) 0.55173(4) 0.48423(3) 0.0881(2) Uani d . 1 . .
Br Br2 0.29069(7) 1.05140(4) 1.01605(3) 0.0982(2) Uani d . 1 . .
C C1 0.1881(4) 0.5558(2) 0.5513(2) 0.0514(10) Uani d . 1 . .
C C2 0.0862(5) 0.6111(3) 0.5422(3) 0.0735(13) Uani d . 1 . .
H H2 0.0876 0.6446 0.5051 0.088 Uiso calc R 1 . .
C C3 -0.0178(5) 0.6174(3) 0.5875(3) 0.0760(14) Uani d . 1 . .
H H3 -0.0876 0.6544 0.581 0.091 Uiso calc R 1 . .
C C4 -0.0182(5) 0.5687(3) 0.6426(2) 0.0667(12) Uani d . 1 . .
H H4 -0.088 0.573 0.6739 0.08 Uiso calc R 1 . .
C C5 0.0850(4) 0.5133(2) 0.6514(2) 0.0526(10) Uani d . 1 . .
H H5 0.0835 0.4809 0.6893 0.063 Uiso calc R 1 . .
C C6 0.1917(3) 0.5041(2) 0.60580(17) 0.0378(8) Uani d . 1 . .
C C7 0.2985(3) 0.4387(2) 0.61290(17) 0.0353(8) Uani d . 1 . .
H H7 0.3719 0.4548 0.5828 0.042 Uiso calc R 1 . .
C C8 0.2403(3) 0.3461(2) 0.57912(16) 0.0327(7) Uani d . 1 . .
C C9 0.3050(3) 0.2992(2) 0.52504(17) 0.0361(8) Uani d . 1 . .
H H9 0.3864 0.3249 0.5103 0.043 Uiso calc R 1 . .
C C10 0.2534(3) 0.2152(2) 0.49170(18) 0.0395(8) Uani d . 1 . .
C C11 0.1322(4) 0.1781(2) 0.51654(18) 0.0412(8) Uani d . 1 . .
C C12 0.0609(3) 0.2232(2) 0.57027(18) 0.0376(8) Uani d . 1 . .
C C13 0.1191(3) 0.3064(2) 0.60003(17) 0.0358(8) Uani d . 1 . .
H H13 0.0745 0.3374 0.6361 0.043 Uiso calc R 1 . .
C C14 0.3266(4) 0.1673(2) 0.4296(2) 0.0545(10) Uani d . 1 . .
C C15 0.2234(5) 0.1463(3) 0.3600(2) 0.0784(14) Uani d . 1 . .
H H15A 0.1416 0.1111 0.3689 0.118 Uiso calc R 1 . .
H H15B 0.2686 0.1151 0.322 0.118 Uiso calc R 1 . .
H H15C 0.1956 0.1997 0.3458 0.118 Uiso calc R 1 . .
C C16 0.3817(5) 0.0836(3) 0.4508(3) 0.0783(14) Uani d . 1 . .
H H16A 0.449 0.0982 0.4928 0.117 Uiso calc R 1 . .
H H16B 0.426 0.0544 0.4114 0.117 Uiso calc R 1 . .
H H16C 0.3045 0.0457 0.4612 0.117 Uiso calc R 1 . .
C C17 0.4545(5) 0.2236(3) 0.4125(2) 0.0775(14) Uani d . 1 . .
H H17A 0.4241 0.2753 0.3962 0.116 Uiso calc R 1 . .
H H17B 0.4999 0.1911 0.3752 0.116 Uiso calc R 1 . .
H H17C 0.5196 0.2396 0.4553 0.116 Uiso calc R 1 . .
C C18 -0.0743(4) 0.1833(2) 0.5958(2) 0.0494(9) Uani d . 1 . .
C C19 -0.1331(4) 0.2490(3) 0.6523(3) 0.0742(13) Uani d . 1 . .
H H19A -0.065 0.2648 0.694 0.111 Uiso calc R 1 . .
H H19B -0.2185 0.2229 0.6664 0.111 Uiso calc R 1 . .
H H19C -0.1523 0.3003 0.6317 0.111 Uiso calc R 1 . .
C C20 -0.0438(4) 0.1044(3) 0.6331(2) 0.0627(11) Uani d . 1 . .
H H20A -0.0063 0.0614 0.5999 0.094 Uiso calc R 1 . .
H H20B -0.1295 0.0796 0.648 0.094 Uiso calc R 1 . .
H H20C 0.0235 0.1228 0.6748 0.094 Uiso calc R 1 . .
C C21 -0.1906(4) 0.1574(3) 0.5326(3) 0.0799(14) Uani d . 1 . .
H H21A -0.2031 0.2063 0.5077 0.12 Uiso calc R 1 . .
H H21B -0.2772 0.14 0.5509 0.12 Uiso calc R 1 . .
H H21C -0.1643 0.1097 0.4997 0.12 Uiso calc R 1 . .
C C22 0.2901(3) 0.3875(2) 0.76899(18) 0.0407(8) Uani d . 1 . .
C C23 0.2751(4) 0.2975(2) 0.76197(19) 0.0511(9) Uani d . 1 . .
H H23 0.3177 0.2651 0.7258 0.061 Uiso calc R 1 . .
C C24 0.1980(4) 0.2537(3) 0.8074(2) 0.0640(12) Uani d . 1 . .
H H24 0.1895 0.193 0.8017 0.077 Uiso calc R 1 . .
C C25 0.1345(5) 0.3014(4) 0.8608(2) 0.0723(13) Uani d . 1 . .
H H25 0.0812 0.2728 0.8909 0.087 Uiso calc R 1 . .
C C26 0.1492(5) 0.3894(3) 0.8696(2) 0.0785(14) Uani d . 1 . .
H H26 0.1086 0.4213 0.9068 0.094 Uiso calc R 1 . .
C C27 0.2242(4) 0.4324(3) 0.8238(2) 0.0601(11) Uani d . 1 . .
H H27 0.2308 0.4931 0.8298 0.072 Uiso calc R 1 . .
C C28 0.4360(5) 0.5617(3) 0.7460(2) 0.0768(14) Uani d . 1 . .
H H28A 0.3501 0.5888 0.7509 0.115 Uiso calc R 1 . .
H H28B 0.4912 0.5902 0.7146 0.115 Uiso calc R 1 . .
H H28C 0.4884 0.5665 0.7928 0.115 Uiso calc R 1 . .
C C29 0.5578(4) 0.3904(3) 0.6945(2) 0.0703(13) Uani d . 1 . .
H H29A 0.6062 0.387 0.7409 0.105 Uiso calc R 1 . .
H H29B 0.6176 0.4235 0.6679 0.105 Uiso calc R 1 . .
H H29C 0.5341 0.3326 0.6681 0.105 Uiso calc R 1 . .
C C30 0.1479(5) 1.0380(2) 0.9368(2) 0.0599(11) Uani d . 1 . .
C C31 0.0401(7) 1.0942(3) 0.9417(3) 0.0837(16) Uani d . 1 . .
H H31 0.0393 1.1358 0.9826 0.1 Uiso calc R 1 . .
C C32 -0.0641(6) 1.0866(3) 0.8852(4) 0.0912(17) Uani d . 1 . .
H H32 -0.1366 1.1228 0.8881 0.109 Uiso calc R 1 . .
C C33 -0.0618(5) 1.0274(3) 0.8259(3) 0.0756(13) Uani d . 1 . .
H H33 -0.1318 1.0237 0.7875 0.091 Uiso calc R 1 . .
C C34 0.0433(4) 0.9721(3) 0.8212(2) 0.0583(10) Uani d . 1 . .
H H34 0.0427 0.9318 0.7792 0.07 Uiso calc R 1 . .
C C35 0.1512(4) 0.9743(2) 0.87738(19) 0.0438(9) Uani d . 1 . .
C C36 0.2570(3) 0.9068(2) 0.87401(18) 0.0404(8) Uani d . 1 . .
H H36 0.3393 0.9343 0.9067 0.048 Uiso calc R 1 . .
C C37 0.2054(3) 0.8270(2) 0.90647(17) 0.0369(8) Uani d . 1 . .
C C38 0.0746(3) 0.7819(2) 0.88170(18) 0.0392(8) Uani d . 1 . .
H H38 0.0173 0.8033 0.8469 0.047 Uiso calc R 1 . .
C C39 0.0256(3) 0.7063(2) 0.90660(17) 0.0370(8) Uani d . 1 . .
C C40 0.1144(4) 0.6768(2) 0.95918(18) 0.0417(8) Uani d . 1 . .
C C41 0.2473(3) 0.7195(2) 0.98657(18) 0.0421(8) Uani d . 1 . .
C C42 0.2891(3) 0.7948(2) 0.95848(18) 0.0419(8) Uani d . 1 . .
H H42 0.3768 0.8244 0.9755 0.05 Uiso calc R 1 . .
C C43 0.3453(4) 0.6857(3) 1.0433(2) 0.0577(10) Uani d . 1 . .
C C44 0.2750(5) 0.6826(3) 1.1139(2) 0.0835(14) Uani d . 1 . .
H H44A 0.2497 0.7396 1.1318 0.125 Uiso calc R 1 . .
H H44B 0.3398 0.6642 1.1494 0.125 Uiso calc R 1 . .
H H44C 0.192 0.642 1.1042 0.125 Uiso calc R 1 . .
C C45 0.3881(6) 0.5961(3) 1.0132(3) 0.0954(17) Uani d . 1 . .
H H45A 0.3073 0.5538 1.0064 0.143 Uiso calc R 1 . .
H H45B 0.459 0.5794 1.0467 0.143 Uiso calc R 1 . .
H H45C 0.4249 0.5986 0.9676 0.143 Uiso calc R 1 . .
C C46 0.4825(5) 0.7465(4) 1.0643(3) 0.0908(16) Uani d . 1 . .
H H46A 0.5307 0.7502 1.022 0.136 Uiso calc R 1 . .
H H46B 0.5418 0.7237 1.0996 0.136 Uiso calc R 1 . .
H H46C 0.4606 0.8037 1.0843 0.136 Uiso calc R 1 . .
C C47 -0.1187(3) 0.6585(2) 0.87537(19) 0.0451(9) Uani d . 1 . .
C C48 -0.2189(4) 0.6591(3) 0.9345(3) 0.0813(14) Uani d . 1 . .
H H48A -0.1825 0.6273 0.9711 0.122 Uiso calc R 1 . .
H H48B -0.31 0.6321 0.9137 0.122 Uiso calc R 1 . .
H H48C -0.2268 0.7182 0.9559 0.122 Uiso calc R 1 . .
C C49 -0.1034(5) 0.5642(3) 0.8422(2) 0.0698(12) Uani d . 1 . .
H H49A -0.0328 0.5638 0.809 0.105 Uiso calc R 1 . .
H H49B -0.1917 0.5381 0.8168 0.105 Uiso calc R 1 . .
H H49C -0.0759 0.5316 0.8799 0.105 Uiso calc R 1 . .
C C50 -0.1864(4) 0.7025(3) 0.8146(2) 0.0674(12) Uani d . 1 . .
H H50A -0.2017 0.7613 0.8338 0.101 Uiso calc R 1 . .
H H50B -0.275 0.6705 0.7951 0.101 Uiso calc R 1 . .
H H50C -0.125 0.7033 0.777 0.101 Uiso calc R 1 . .
C C51 0.2034(5) 0.7924(3) 0.7187(2) 0.0680(12) Uani d . 1 . .
H H51A 0.2502 0.7718 0.6773 0.102 Uiso calc R 1 . .
H H51B 0.1234 0.8212 0.7035 0.102 Uiso calc R 1 . .
H H51C 0.1726 0.7439 0.7415 0.102 Uiso calc R 1 . .
C C52 0.4858(4) 0.8146(3) 0.8066(2) 0.0631(11) Uani d . 1 . .
H H52A 0.4595 0.766 0.8303 0.095 Uiso calc R 1 . .
H H52B 0.554 0.8547 0.8381 0.095 Uiso calc R 1 . .
H H52C 0.5258 0.794 0.7629 0.095 Uiso calc R 1 . .
C C53 0.3817(4) 0.9691(2) 0.74200(19) 0.0449(9) Uani d . 1 . .
C C54 0.3058(5) 0.9921(3) 0.6836(3) 0.0731(13) Uani d . 1 . .
H H54 0.2221 0.9586 0.6646 0.088 Uiso calc R 1 . .
C C55 0.3485(6) 1.0632(4) 0.6517(3) 0.0925(17) Uani d . 1 . .
H H55 0.2944 1.0769 0.6119 0.111 Uiso calc R 1 . .
C C56 0.4706(7) 1.1129(3) 0.6792(3) 0.0901(18) Uani d . 1 . .
H H56 0.5 1.1611 0.6584 0.108 Uiso calc R 1 . .
C C57 0.5487(6) 1.0922(3) 0.7363(3) 0.0936(17) Uani d . 1 . .
H H57 0.6328 1.1257 0.7545 0.112 Uiso calc R 1 . .
C C58 0.5049(5) 1.0215(3) 0.7682(2) 0.0745(13) Uani d . 1 . .
H H58 0.5594 1.0087 0.8082 0.089 Uiso calc R 1 . .
O O1 0.0802(3) 0.09344(16) 0.48600(15) 0.0623(7) Uani d . 1 . .
O O2 0.0674(3) 0.60149(17) 0.98510(15) 0.0609(7) Uani d . 1 . .
Si Si1 0.39399(10) 0.44474(6) 0.70715(5) 0.0418(3) Uani d . 1 . .
Si Si2 0.32750(10) 0.87071(6) 0.78406(5) 0.0412(2) Uani d . 1 . .

loop_
_atom_site_aniso_label
_atom_site_aniso_U_11
_atom_site_aniso_U_22
_atom_site_aniso_U_33
_atom_site_aniso_U_12
_atom_site_aniso_U_13
_atom_site_aniso_U_23
Br1 0.0779(3) 0.1145(4) 0.0807(4) -0.0190(3) 0.0072(3) 0.0607(3)
Br2 0.1267(5) 0.0886(4) 0.0623(3) -0.0282(3) 0.0048(3) -0.0198(3)
C1 0.056(2) 0.038(2) 0.056(2) -0.0090(18) -0.0159(19) 0.0137(18)
C2 0.087(3) 0.052(3) 0.078(3) -0.004(3) -0.029(3) 0.026(2)
C3 0.083(3) 0.048(3) 0.087(4) 0.025(2) -0.036(3) -0.005(3)
C4 0.069(3) 0.068(3) 0.058(3) 0.031(2) -0.008(2) -0.012(2)
C5 0.060(2) 0.055(2) 0.042(2) 0.019(2) -0.0002(19) 0.0023(18)
C6 0.045(2) 0.0284(17) 0.0365(19) -0.0009(15) -0.0056(16) 0.0007(15)
C7 0.0376(18) 0.0318(18) 0.0365(19) -0.0004(14) 0.0038(15) 0.0074(14)
C8 0.0330(17) 0.0344(18) 0.0312(18) 0.0016(14) 0.0009(14) 0.0087(14)
C9 0.0356(17) 0.0381(19) 0.0346(18) 0.0021(15) 0.0021(15) 0.0075(15)
C10 0.0421(19) 0.041(2) 0.0362(19) 0.0111(16) 0.0010(15) 0.0057(16)
C11 0.047(2) 0.0306(19) 0.043(2) -0.0002(16) -0.0013(17) 0.0012(16)
C12 0.0360(18) 0.0324(18) 0.044(2) 0.0020(15) -0.0025(15) 0.0104(16)
C13 0.0364(18) 0.0348(19) 0.0372(19) 0.0063(15) 0.0054(15) 0.0061(15)
C14 0.061(2) 0.054(2) 0.047(2) 0.0100(19) 0.0137(19) -0.0057(18)
C15 0.099(4) 0.083(3) 0.047(3) 0.008(3) 0.004(2) -0.008(2)
C16 0.088(3) 0.067(3) 0.083(3) 0.033(3) 0.018(3) 0.001(3)
C17 0.079(3) 0.081(3) 0.072(3) 0.006(3) 0.037(3) -0.007(2)
C18 0.0379(19) 0.044(2) 0.066(3) -0.0055(16) 0.0076(18) 0.0126(19)
C19 0.053(2) 0.064(3) 0.112(4) -0.001(2) 0.042(3) 0.018(3)
C20 0.061(3) 0.060(3) 0.068(3) -0.007(2) 0.009(2) 0.020(2)
C21 0.050(2) 0.085(3) 0.102(4) -0.016(2) -0.014(2) 0.031(3)
C22 0.0429(19) 0.043(2) 0.0350(19) 0.0054(16) 0.0010(16) 0.0053(16)
C23 0.059(2) 0.051(2) 0.042(2) 0.0044(19) 0.0016(18) 0.0063(18)
C24 0.070(3) 0.056(3) 0.066(3) -0.009(2) -0.009(2) 0.026(2)
C25 0.063(3) 0.101(4) 0.060(3) -0.001(3) 0.015(2) 0.035(3)
C26 0.098(4) 0.088(4) 0.063(3) 0.029(3) 0.038(3) 0.027(3)
C27 0.080(3) 0.057(3) 0.049(2) 0.015(2) 0.015(2) 0.014(2)
C28 0.087(3) 0.067(3) 0.063(3) -0.025(2) -0.017(2) 0.002(2)
C29 0.048(2) 0.110(4) 0.062(3) 0.021(2) 0.007(2) 0.037(3)
C30 0.080(3) 0.040(2) 0.058(3) -0.009(2) 0.023(2) 0.0046(19)
C31 0.121(4) 0.039(3) 0.097(4) 0.006(3) 0.061(4) -0.002(3)
C32 0.091(4) 0.063(3) 0.135(5) 0.028(3) 0.052(4) 0.032(4)
C33 0.069(3) 0.077(3) 0.095(4) 0.030(3) 0.021(3) 0.039(3)
C34 0.061(3) 0.060(3) 0.061(3) 0.021(2) 0.015(2) 0.019(2)
C35 0.056(2) 0.0322(19) 0.046(2) 0.0001(16) 0.0173(18) 0.0099(16)
C36 0.0392(19) 0.041(2) 0.0382(19) -0.0052(16) -0.0005(15) 0.0061(15)
C37 0.0389(19) 0.0380(19) 0.0349(19) 0.0041(15) 0.0070(15) 0.0065(15)
C38 0.0359(18) 0.043(2) 0.040(2) 0.0079(16) 0.0009(15) 0.0105(16)
C39 0.0319(17) 0.043(2) 0.0364(19) 0.0048(15) 0.0075(15) 0.0049(16)
C40 0.045(2) 0.041(2) 0.043(2) 0.0045(16) 0.0145(17) 0.0116(16)
C41 0.040(2) 0.049(2) 0.041(2) 0.0109(17) 0.0063(16) 0.0136(17)
C42 0.0363(18) 0.050(2) 0.038(2) 0.0037(16) 0.0007(16) 0.0069(17)
C43 0.050(2) 0.070(3) 0.058(3) 0.014(2) -0.0029(19) 0.026(2)
C44 0.093(3) 0.108(4) 0.055(3) 0.008(3) -0.004(2) 0.038(3)
C45 0.087(4) 0.094(4) 0.114(4) 0.047(3) 0.002(3) 0.031(3)
C46 0.063(3) 0.116(4) 0.095(4) -0.004(3) -0.026(3) 0.049(3)
C47 0.0364(19) 0.047(2) 0.050(2) -0.0021(16) 0.0040(17) 0.0061(18)
C48 0.049(2) 0.107(4) 0.082(3) -0.015(2) 0.020(2) 0.000(3)
C49 0.074(3) 0.058(3) 0.071(3) -0.004(2) -0.006(2) 0.003(2)
C50 0.042(2) 0.067(3) 0.088(3) -0.004(2) -0.018(2) 0.016(2)
C51 0.071(3) 0.062(3) 0.064(3) -0.011(2) 0.012(2) -0.008(2)
C52 0.066(3) 0.061(3) 0.068(3) 0.020(2) 0.015(2) 0.017(2)
C53 0.049(2) 0.048(2) 0.041(2) 0.0118(18) 0.0153(17) 0.0070(17)
C54 0.055(3) 0.096(4) 0.082(3) 0.016(2) 0.014(2) 0.048(3)
C55 0.085(4) 0.116(4) 0.104(4) 0.046(4) 0.037(3) 0.071(4)
C56 0.117(5) 0.057(3) 0.117(5) 0.029(3) 0.069(4) 0.038(3)
C57 0.112(4) 0.064(3) 0.100(4) -0.029(3) 0.027(4) 0.010(3)
C58 0.085(3) 0.068(3) 0.066(3) -0.021(3) 0.007(2) 0.014(2)
O1 0.0720(18) 0.0378(15) 0.0693(18) -0.0085(13) 0.0071(14) -0.0091(13)
O2 0.0651(17) 0.0560(16) 0.0669(18) -0.0021(13) 0.0098(14) 0.0297(14)
Si1 0.0402(5) 0.0450(6) 0.0390(6) -0.0024(4) -0.0016(4) 0.0096(4)
Si2 0.0420(5) 0.0397(5) 0.0422(6) 0.0022(4) 0.0056(4) 0.0077(4)

loop_
_atom_type_symbol
_atom_type_description
_atom_type_scat_dispersion_real
_atom_type_scat_dispersion_imag
_atom_type_scat_source
C C 0.0033 0.0016 'International Tables Vol C Tables 4.2.6.8 and 6.1.1.4'
H H 0.0000 0.0000 'International Tables Vol C Tables 4.2.6.8 and 6.1.1.4'
O O 0.0106 0.0060 'International Tables Vol C Tables 4.2.6.8 and 6.1.1.4'
Si Si 0.0817 0.0704 'International Tables Vol C Tables 4.2.6.8 and 6.1.1.4'
Br Br -0.2901 2.4595 'International Tables Vol C Tables 4.2.6.8 and 6.1.1.4'

loop_
_geom_angle_atom_site_label_1
_geom_angle_atom_site_label_2
_geom_angle_atom_site_label_3
_geom_angle_site_symmetry_1
_geom_angle_site_symmetry_3
_geom_angle
C2 C1 C6 . . 122.6(4)
C2 C1 Br1 . . 116.3(3)
C6 C1 Br1 . . 121.1(3)
C3 C2 C1 . . 120.3(4)
C3 C2 H2 . . 119.9
C1 C2 H2 . . 119.9
C2 C3 C4 . . 119.5(4)
C2 C3 H3 . . 120.2
C4 C3 H3 . . 120.2
C3 C4 C5 . . 119.8(4)
C3 C4 H4 . . 120.1
C5 C4 H4 . . 120.1
C4 C5 C6 . . 122.5(4)
C4 C5 H5 . . 118.8
C6 C5 H5 . . 118.8
C1 C6 C5 . . 115.3(3)
C1 C6 C7 . . 122.6(3)
C5 C6 C7 . . 121.9(3)
C6 C7 C8 . . 112.6(3)
C6 C7 Si1 . . 115.3(2)
C8 C7 Si1 . . 112.9(2)
C6 C7 H7 . . 104.9
C8 C7 H7 . . 104.9
Si1 C7 H7 . . 104.9
C9 C8 C13 . . 117.4(3)
C9 C8 C7 . . 121.1(3)
C13 C8 C7 . . 121.4(3)
C8 C9 C10 . . 122.9(3)
C8 C9 H9 . . 118.6
C10 C9 H9 . . 118.6
C9 C10 C11 . . 116.7(3)
C9 C10 C14 . . 120.7(3)
C11 C10 C14 . . 122.6(3)
O1 C11 C10 . . 118.3(3)
O1 C11 C12 . . 118.9(3)
C10 C11 C12 . . 122.8(3)
C13 C12 C11 . . 116.5(3)
C13 C12 C18 . . 120.9(3)
C11 C12 C18 . . 122.7(3)
C12 C13 C8 . . 123.7(3)
C12 C13 H13 . . 118.2
C8 C13 H13 . . 118.2
C17 C14 C16 . . 106.6(4)
C17 C14 C15 . . 107.3(3)
C16 C14 C15 . . 110.8(3)
C17 C14 C10 . . 111.6(3)
C16 C14 C10 . . 110.7(3)
C15 C14 C10 . . 109.9(3)
C14 C15 H15A . . 109.5
C14 C15 H15B . . 109.5
H15A C15 H15B . . 109.5
C14 C15 H15C . . 109.5
H15A C15 H15C . . 109.5
H15B C15 H15C . . 109.5
C14 C16 H16A . . 109.5
C14 C16 H16B . . 109.5
H16A C16 H16B . . 109.5
C14 C16 H16C . . 109.5
H16A C16 H16C . . 109.5
H16B C16 H16C . . 109.5
C14 C17 H17A . . 109.5
C14 C17 H17B . . 109.5
H17A C17 H17B . . 109.5
C14 C17 H17C . . 109.5
H17A C17 H17C . . 109.5
H17B C17 H17C . . 109.5
C21 C18 C20 . . 110.7(3)
C21 C18 C12 . . 111.2(3)
C20 C18 C12 . . 110.4(3)
C21 C18 C19 . . 106.7(3)
C20 C18 C19 . . 106.3(3)
C12 C18 C19 . . 111.3(3)
C18 C19 H19A . . 109.5
C18 C19 H19B . . 109.5
H19A C19 H19B . . 109.5
C18 C19 H19C . . 109.5
H19A C19 H19C . . 109.5
H19B C19 H19C . . 109.5
C18 C20 H20A . . 109.5
C18 C20 H20B . . 109.5
H20A C20 H20B . . 109.5
C18 C20 H20C . . 109.5
H20A C20 H20C . . 109.5
H20B C20 H20C . . 109.5
C18 C21 H21A . . 109.5
C18 C21 H21B . . 109.5
H21A C21 H21B . . 109.5
C18 C21 H21C . . 109.5
H21A C21 H21C . . 109.5
H21B C21 H21C . . 109.5
C23 C22 C27 . . 116.6(3)
C23 C22 Si1 . . 121.2(3)
C27 C22 Si1 . . 122.3(3)
C22 C23 C24 . . 122.0(4)
C22 C23 H23 . . 119.0
C24 C23 H23 . . 119.0
C25 C24 C23 . . 119.1(4)
C25 C24 H24 . . 120.4
C23 C24 H24 . . 120.4
C26 C25 C24 . . 120.2(4)
C26 C25 H25 . . 119.9
C24 C25 H25 . . 119.9
C25 C26 C27 . . 120.4(4)
C25 C26 H26 . . 119.8
C27 C26 H26 . . 119.8
C26 C27 C22 . . 121.7(4)
C26 C27 H27 . . 119.2
C22 C27 H27 . . 119.2
Si1 C28 H28A . . 109.5
Si1 C28 H28B . . 109.5
H28A C28 H28B . . 109.5
Si1 C28 H28C . . 109.5
H28A C28 H28C . . 109.5
H28B C28 H28C . . 109.5
Si1 C29 H29A . . 109.5
Si1 C29 H29B . . 109.5
H29A C29 H29B . . 109.5
Si1 C29 H29C . . 109.5
H29A C29 H29C . . 109.5
H29B C29 H29C . . 109.5
C35 C30 C31 . . 122.1(4)
C35 C30 Br2 . . 120.3(3)
C31 C30 Br2 . . 117.6(4)
C32 C31 C30 . . 119.0(4)
C32 C31 H31 . . 120.5
C30 C31 H31 . . 120.5
C33 C32 C31 . . 120.4(5)
C33 C32 H32 . . 119.8
C31 C32 H32 . . 119.8
C32 C33 C34 . . 120.6(5)
C32 C33 H33 . . 119.7
C34 C33 H33 . . 119.7
C33 C34 C35 . . 122.3(4)
C33 C34 H34 . . 118.8
C35 C34 H34 . . 118.8
C30 C35 C34 . . 115.4(4)
C30 C35 C36 . . 123.2(4)
C34 C35 C36 . . 121.2(3)
C35 C36 C37 . . 111.5(3)
C35 C36 Si2 . . 118.6(2)
C37 C36 Si2 . . 109.9(2)
C35 C36 H36 . . 105.2
C37 C36 H36 . . 105.2
Si2 C36 H36 . . 105.2
C42 C37 C38 . . 117.9(3)
C42 C37 C36 . . 121.6(3)
C38 C37 C36 . . 120.5(3)
C37 C38 C39 . . 122.9(3)
C37 C38 H38 . . 118.6
C39 C38 H38 . . 118.6
C38 C39 C40 . . 116.8(3)
C38 C39 C47 . . 120.1(3)
C40 C39 C47 . . 123.2(3)
O2 C40 C39 . . 117.8(3)
O2 C40 C41 . . 119.1(3)
C39 C40 C41 . . 123.1(3)
C42 C41 C40 . . 116.6(3)
C42 C41 C43 . . 120.6(3)
C40 C41 C43 . . 122.8(3)
C37 C42 C41 . . 122.8(3)
C37 C42 H42 . . 118.6
C41 C42 H42 . . 118.6
C45 C43 C41 . . 110.5(4)
C45 C43 C46 . . 106.6(4)
C41 C43 C46 . . 111.4(3)
C45 C43 C44 . . 111.0(4)
C41 C43 C44 . . 110.8(3)
C46 C43 C44 . . 106.4(4)
C43 C44 H44A . . 109.5
C43 C44 H44B . . 109.5
H44A C44 H44B . . 109.5
C43 C44 H44C . . 109.5
H44A C44 H44C . . 109.5
H44B C44 H44C . . 109.5
C43 C45 H45A . . 109.5
C43 C45 H45B . . 109.5
H45A C45 H45B . . 109.5
C43 C45 H45C . . 109.5
H45A C45 H45C . . 109.5
H45B C45 H45C . . 109.5
C43 C46 H46A . . 109.5
C43 C46 H46B . . 109.5
H46A C46 H46B . . 109.5
C43 C46 H46C . . 109.5
H46A C46 H46C . . 109.5
H46B C46 H46C . . 109.5
C48 C47 C49 . . 109.7(3)
C48 C47 C50 . . 108.1(3)
C49 C47 C50 . . 106.8(3)
C48 C47 C39 . . 110.4(3)
C49 C47 C39 . . 110.6(3)
C50 C47 C39 . . 111.1(3)
C47 C48 H48A . . 109.5
C47 C48 H48B . . 109.5
H48A C48 H48B . . 109.5
C47 C48 H48C . . 109.5
H48A C48 H48C . . 109.5
H48B C48 H48C . . 109.5
C47 C49 H49A . . 109.5
C47 C49 H49B . . 109.5
H49A C49 H49B . . 109.5
C47 C49 H49C . . 109.5
H49A C49 H49C . . 109.5
H49B C49 H49C . . 109.5
C47 C50 H50A . . 109.5
C47 C50 H50B . . 109.5
H50A C50 H50B . . 109.5
C47 C50 H50C . . 109.5
H50A C50 H50C . . 109.5
H50B C50 H50C . . 109.5
Si2 C51 H51A . . 109.5
Si2 C51 H51B . . 109.5
H51A C51 H51B . . 109.5
Si2 C51 H51C . . 109.5
H51A C51 H51C . . 109.5
H51B C51 H51C . . 109.5
Si2 C52 H52A . . 109.5
Si2 C52 H52B . . 109.5
H52A C52 H52B . . 109.5
Si2 C52 H52C . . 109.5
H52A C52 H52C . . 109.5
H52B C52 H52C . . 109.5
C54 C53 C58 . . 116.2(4)
C54 C53 Si2 . . 122.9(3)
C58 C53 Si2 . . 120.9(3)
C53 C54 C55 . . 122.6(5)
C53 C54 H54 . . 118.7
C55 C54 H54 . . 118.7
C56 C55 C54 . . 119.3(5)
C56 C55 H55 . . 120.4
C54 C55 H55 . . 120.4
C57 C56 C55 . . 120.0(5)
C57 C56 H56 . . 120.0
C55 C56 H56 . . 120.0
C56 C57 C58 . . 120.4(5)
C56 C57 H57 . . 119.8
C58 C57 H57 . . 119.8
C57 C58 C53 . . 121.6(5)
C57 C58 H58 . . 119.2
C53 C58 H58 . . 119.2
C28 Si1 C29 . . 110.9(2)
C28 Si1 C22 . . 110.00(19)
C29 Si1 C22 . . 108.67(18)
C28 Si1 C7 . . 107.88(17)
C29 Si1 C7 . . 106.00(17)
C22 Si1 C7 . . 113.39(14)
C52 Si2 C51 . . 107.8(2)
C52 Si2 C53 . . 109.11(17)
C51 Si2 C53 . . 110.14(19)
C52 Si2 C36 . . 105.54(17)
C51 Si2 C36 . . 114.31(17)
C53 Si2 C36 . . 109.73(15)

loop_
_geom_bond_atom_site_label_1
_geom_bond_atom_site_label_2
_geom_bond_site_symmetry_2
_geom_bond_distance
Br1 C1 . 1.895(4)
Br2 C30 . 1.901(5)
C1 C2 . 1.368(6)
C1 C6 . 1.391(5)
C2 C3 . 1.367(7)
C2 H2 . 0.93
C3 C4 . 1.367(7)
C3 H3 . 0.93
C4 C5 . 1.378(5)
C4 H4 . 0.93
C5 C6 . 1.395(5)
C5 H5 . 0.93
C6 C7 . 1.512(5)
C7 C8 . 1.524(4)
C7 Si1 . 1.902(3)
C7 H7 . 0.98
C8 C9 . 1.385(4)
C8 C13 . 1.386(4)
C9 C10 . 1.394(4)
C9 H9 . 0.93
C10 C11 . 1.402(5)
C10 C14 . 1.544(5)
C11 O1 . 1.390(4)
C11 C12 . 1.404(5)
C12 C13 . 1.382(4)
C12 C18 . 1.537(5)
C13 H13 . 0.93
C14 C17 . 1.533(6)
C14 C16 . 1.535(6)
C14 C15 . 1.542(6)
C15 H15A . 0.96
C15 H15B . 0.96
C15 H15C . 0.96
C16 H16A . 0.96
C16 H16B . 0.96
C16 H16C . 0.96
C17 H17A . 0.96
C17 H17B . 0.96
C17 H17C . 0.96
C18 C21 . 1.535(6)
C18 C20 . 1.535(5)
C18 C19 . 1.540(5)
C19 H19A . 0.96
C19 H19B . 0.96
C19 H19C . 0.96
C20 H20A . 0.96
C20 H20B . 0.96
C20 H20C . 0.96
C21 H21A . 0.96
C21 H21B . 0.96
C21 H21C . 0.96
C22 C23 . 1.382(5)
C22 C27 . 1.387(5)
C22 Si1 . 1.871(3)
C23 C24 . 1.392(5)
C23 H23 . 0.93
C24 C25 . 1.375(6)
C24 H24 . 0.93
C25 C26 . 1.350(6)
C25 H25 . 0.93
C26 C27 . 1.382(6)
C26 H26 . 0.93
C27 H27 . 0.93
C28 Si1 . 1.855(4)
C28 H28A . 0.96
C28 H28B . 0.96
C28 H28C . 0.96
C29 Si1 . 1.859(4)
C29 H29A . 0.96
C29 H29B . 0.96
C29 H29C . 0.96
C30 C35 . 1.384(5)
C30 C31 . 1.408(7)
C31 C32 . 1.373(7)
C31 H31 . 0.93
C32 C33 . 1.339(7)
C32 H32 . 0.93
C33 C34 . 1.378(6)
C33 H33 . 0.93
C34 C35 . 1.402(5)
C34 H34 . 0.93
C35 C36 . 1.516(5)
C36 C37 . 1.527(4)
C36 Si2 . 1.901(3)
C36 H36 . 0.98
C37 C42 . 1.383(5)
C37 C38 . 1.390(4)
C38 C39 . 1.391(4)
C38 H38 . 0.93
C39 C40 . 1.397(5)
C39 C47 . 1.537(5)
C40 O2 . 1.391(4)
C40 C41 . 1.402(5)
C41 C42 . 1.398(5)
C41 C43 . 1.534(5)
C42 H42 . 0.93
C43 C45 . 1.530(6)
C43 C46 . 1.539(6)
C43 C44 . 1.544(6)
C44 H44A . 0.96
C44 H44B . 0.96
C44 H44C . 0.96
C45 H45A . 0.96
C45 H45B . 0.96
C45 H45C . 0.96
C46 H46A . 0.96
C46 H46B . 0.96
C46 H46C . 0.96
C47 C48 . 1.531(5)
C47 C49 . 1.532(5)
C47 C50 . 1.535(5)
C48 H48A . 0.96
C48 H48B . 0.96
C48 H48C . 0.96
C49 H49A . 0.96
C49 H49B . 0.96
C49 H49C . 0.96
C50 H50A . 0.96
C50 H50B . 0.96
C50 H50C . 0.96
C51 Si2 . 1.860(4)
C51 H51A . 0.96
C51 H51B . 0.96
C51 H51C . 0.96
C52 Si2 . 1.857(4)
C52 H52A . 0.96
C52 H52B . 0.96
C52 H52C . 0.96
C53 C54 . 1.368(5)
C53 C58 . 1.384(5)
C53 Si2 . 1.880(4)
C54 C55 . 1.384(6)
C54 H54 . 0.93
C55 C56 . 1.363(8)
C55 H55 . 0.93
C56 C57 . 1.344(8)
C56 H56 . 0.93
C57 C58 . 1.382(6)
C57 H57 . 0.93
C58 H58 . 0.93
